data_9007855
loop_
_publ_author_name
'Britton, D.'

_publ_section_title
;
 Silver dicyanamide, AgN(CN)2 - orthorhombic modification
;
_journal_name_full 'Acta Crystallographica, Section C'
_journal_page_first 2297
_journal_page_last 2299
_journal_paper_doi 10.1107/S0108270190005479
_journal_volume 46
_journal_year 1990
_chemical_formula_structural AgN(CN)2
_chemical_formula_sum 'C2 Ag N3'
_space_group_IT_number 62
_symmetry_space_group_name_Hall '-P 2ac 2n'
_symmetry_space_group_name_H-M 'P n m a'
_cell_angle_alpha 90
_cell_angle_beta 90
_cell_angle_gamma 90
_cell_length_a 16.133
_cell_length_b 3.612
_cell_length_c 5.983
_cell_formula_units_Z 4
_cell_volume 348.644
_database_code_amcsd 0010218
_exptl_crystal_density_diffrn 3.313
_cod_original_formula_sum 'Ag N3 C2'
_cod_database_code 9007855
_amcsd_formula_title AgN(CN)2

loop_
_space_group_symop_operation_xyz
x,y,z
x,1/2-y,z
-x,1/2+y,-z
1/2-x,1/2+y,1/2+z
1/2+x,1/2-y,1/2-z
1/2+x,y,1/2-z
1/2-x,-y,1/2+z
-x,-y,-z

loop_
_atom_site_label
_atom_site_fract_x
_atom_site_fract_y
_atom_site_fract_z
_atom_site_U_iso_or_equiv
Ag 0.08650 0.25000 0.11150 0.04686
N1 0.21000 0.25000 -0.01600 0.02533
C1 0.28300 0.25000 -0.01300 0.03800
N0 0.36100 0.25000 -0.04000 0.05066
C2 0.41300 0.25000 0.12300 0.02406
N2 0.46900 0.25000 0.24600 0.03800

loop_
_cod_related_entry_id
_cod_related_entry_database
_cod_related_entry_code
1 AMCSD 0010218
